data_7125777
loop_
_publ_author_name
'Naz, Nabila Rauf'
'Schnakenburg, Gregor'
'Mikeh\'azi, Antal'
'Kelemen, Zsolt'
'Nyul\'aszi, L\'aszl\'o'
'Boer\'e, Ren\'e T'
'Streubel, Rainer'

_publ_section_title
;
 Janus bis(NHCs) tuned by heteroatom-bridge oxidation states.
;
_journal_issue 17
_journal_name_full 'Chemical communications (Cambridge, England)'
_journal_page_first 2646
_journal_page_last 2649
_journal_paper_doi 10.1039/c9cc08468a
_journal_volume 56
_journal_year 2020
_chemical_formula_moiety 'C30 H56 N6 P2 Se2'
_chemical_formula_sum 'C30 H56 N6 P2 Se2'
_chemical_formula_weight 720.66
_chemical_name_systematic NRN-142
_space_group_crystal_system triclinic
_space_group_IT_number 2
_space_group_name_Hall '-P 1'
_space_group_name_H-M_alt 'P -1'
_atom_sites_solution_hydrogens geom
_atom_sites_solution_primary direct
_audit_creation_date 2017-09-27
_audit_creation_method
;
Olex2 1.2
(compiled 2017.08.10 svn.r3458 for OlexSys, GUI svn.r5381)
;
_audit_update_record
;
2019-05-29 deposited with the CCDC.	2020-01-13 downloaded from the CCDC.
;
_cell_angle_alpha 74.256(4)
_cell_angle_beta 75.947(4)
_cell_angle_gamma 74.656(4)
_cell_formula_units_Z 2
_cell_length_a 9.2393(5)
_cell_length_b 13.1195(7)
_cell_length_c 16.0254(7)
_cell_measurement_reflns_used 10747
_cell_measurement_temperature 123
_cell_measurement_theta_max 29.42
_cell_measurement_theta_min 2.68
_cell_volume 1772.13(16)
_computing_molecular_graphics 'Olex2 (Dolomanov et al., 2009)'
_computing_publication_material 'Olex2 (Dolomanov et al., 2009)'
_computing_structure_refinement 'XL (Sheldrick, 2008)'
_computing_structure_solution 'XS (Sheldrick, 2008)'
_diffrn_ambient_temperature 123
_diffrn_detector 'Bruker Photon100 detector'
_diffrn_detector_area_resol_mean 7.9
_diffrn_detector_type 'CMOS area detector'
_diffrn_measured_fraction_theta_full 0.982
_diffrn_measured_fraction_theta_max 0.982
_diffrn_measurement_device 'three-circle diffractometer'
_diffrn_measurement_device_type 'Bruker D8-Venture'
_diffrn_measurement_method '\w and \f scans'
_diffrn_radiation_monochromator 'mirror optics'
_diffrn_radiation_probe x-ray
_diffrn_radiation_type MoK\a
_diffrn_radiation_wavelength 0.71073
_diffrn_reflns_av_R_equivalents 0.0368
_diffrn_reflns_av_unetI/netI 0.0634
_diffrn_reflns_Laue_measured_fraction_full 0.982
_diffrn_reflns_Laue_measured_fraction_max 0.982
_diffrn_reflns_limit_h_max 11
_diffrn_reflns_limit_h_min -11
_diffrn_reflns_limit_k_max 16
_diffrn_reflns_limit_k_min -15
_diffrn_reflns_limit_l_max 19
_diffrn_reflns_limit_l_min -19
_diffrn_reflns_number 13026
_diffrn_reflns_point_group_measured_fraction_full 0.982
_diffrn_reflns_point_group_measured_fraction_max 0.982
_diffrn_reflns_theta_full 25.242
_diffrn_reflns_theta_max 25.996
_diffrn_reflns_theta_min 2.687
_diffrn_source 'microfocus sealed X-ray tube'
_diffrn_source_type 'Incoatec I\ms'
_exptl_absorpt_coefficient_mu 2.205
_exptl_absorpt_correction_T_max 0.8344
_exptl_absorpt_correction_T_min 0.5308
_exptl_absorpt_correction_type integration
_exptl_crystal_colour 'clear colourless'
_exptl_crystal_colour_lustre clear
_exptl_crystal_colour_primary colourless
_exptl_crystal_density_diffrn 1.351
_exptl_crystal_description plate
_exptl_crystal_F_000 752
_exptl_crystal_size_max 0.12
_exptl_crystal_size_mid 0.1
_exptl_crystal_size_min 0.03
_refine_diff_density_max 0.996
_refine_diff_density_min -0.537
_refine_diff_density_rms 0.096
_refine_ls_extinction_method none
_refine_ls_goodness_of_fit_ref 1.098
_refine_ls_hydrogen_treatment constr
_refine_ls_matrix_type full
_refine_ls_number_parameters 369
_refine_ls_number_reflns 6846
_refine_ls_number_restraints 0
_refine_ls_restrained_S_all 1.098
_refine_ls_R_factor_all 0.0742
_refine_ls_R_factor_gt 0.0493
_refine_ls_shift/su_max 0.003
_refine_ls_shift/su_mean 0.000
_refine_ls_structure_factor_coef Fsqd
_refine_ls_weighting_details 'w=1/[\s^2^(Fo^2^)+(0.0309P)^2^+5.1324P] where P=(Fo^2^+2Fc^2^)/3'
_refine_ls_weighting_scheme calc
_refine_ls_wR_factor_gt 0.1090
_refine_ls_wR_factor_ref 0.1142
_reflns_Friedel_coverage 0.000
_reflns_number_gt 4985
_reflns_number_total 6846
_reflns_threshold_expression 'I > 2\s(I)'
_cod_data_source_file c9cc08468a2.cif
_cod_data_source_block 5366
_cod_depositor_comments 'Adding full bibliography for 7125777--7125780.cif.'
_cod_original_cell_volume 1772.13(17)
_cod_database_code 7125777
_shelx_shelxl_version_number 2014/7
_shelx_space_group_comment
;
The symmetry employed for this shelxl refinement is uniquely defined
by the following loop, which should always be used as a source of
symmetry information in preference to the above space-group names.
They are only intended as comments.
;
_shelx_estimated_absorpt_t_max 0.937
_shelx_estimated_absorpt_t_min 0.778
_olex2_refinement_description
;
1. Fixed Uiso
 At 1.2 times of:
  All C(H,H) groups
 At 1.5 times of:
  All C(H,H,H) groups
2.a Secondary CH2 refined with riding coordinates:
 C4(H4A,H4B), C5(H5A,H5B), C6(H6A,H6B), C8(H8A,H8B), C9(H9A,H9B), C10(H10A,
 H10B), C15(H15A,H15B), C16(H16A,H16B), C17(H17A,H17B), C19(H19A,H19B),
 C20(H20A,H20B), C21(H21A,H21B), C23(H23A,H23B), C25(H25A,H25B), C27(H27A,H27B),
  C29(H29A,H29B)
2.b Idealised Me refined as rotating group:
 C7(H7A,H7B,H7C), C11(H11A,H11B,H11C), C18(H18A,H18B,H18C), C22(H22A,H22B,
 H22C), C24(H24A,H24B,H24C), C26(H26A,H26B,H26C), C28(H28A,H28B,H28C), C30(H30A,
 H30B,H30C)
;
_olex2_submission_special_instructions 'No special instructions were received'

loop_
_space_group_symop_operation_xyz
'x, y, z'
'-x, -y, -z'

loop_
_atom_site_label
_atom_site_type_symbol
_atom_site_fract_x
_atom_site_fract_y
_atom_site_fract_z
_atom_site_U_iso_or_equiv
_atom_site_adp_type
_atom_site_occupancy
_atom_site_site_symmetry_order
_atom_site_calc_flag
_atom_site_refinement_flags_posn
Se1 Se 0.55262(6) 0.65419(4) 1.10827(3) 0.02562(14) Uani 1 1 d .
Se2 Se 1.37453(6) 0.77312(4) 0.52337(3) 0.02770(14) Uani 1 1 d .
P1 P 0.91800(14) 0.59005(9) 0.77974(7) 0.0178(3) Uani 1 1 d .
P2 P 0.90304(14) 0.87378(9) 0.80702(7) 0.0159(2) Uani 1 1 d .
N1 N 0.7325(4) 0.6122(3) 0.9430(2) 0.0170(8) Uani 1 1 d .
N2 N 0.7058(4) 0.7783(3) 0.9516(2) 0.0153(8) Uani 1 1 d .
N3 N 1.1391(5) 0.6767(3) 0.6464(2) 0.0189(8) Uani 1 1 d .
N4 N 1.1297(4) 0.8377(3) 0.6608(2) 0.0172(8) Uani 1 1 d .
N5 N 0.7844(5) 0.5916(3) 0.7244(3) 0.0217(9) Uani 1 1 d .
N6 N 0.7917(5) 0.9808(3) 0.7520(2) 0.0196(8) Uani 1 1 d .
C1 C 0.8145(5) 0.6642(4) 0.8644(3) 0.0164(9) Uani 1 1 d .
C2 C 0.6669(5) 0.6820(4) 0.9969(3) 0.0178(9) Uani 1 1 d .
C3 C 0.7953(5) 0.7693(4) 0.8701(3) 0.0166(9) Uani 1 1 d .
C4 C 0.7187(6) 0.4985(4) 0.9643(3) 0.0206(10) Uani 1 1 d .
H4A H 0.7145 0.4784 0.9098 0.025 Uiso 1 1 calc R
H4B H 0.6219 0.4906 1.0061 0.025 Uiso 1 1 calc R
C5 C 0.8513(6) 0.4213(4) 1.0047(3) 0.0264(11) Uani 1 1 d .
H5A H 0.8489 0.4358 1.0626 0.032 Uiso 1 1 calc R
H5B H 0.9489 0.4343 0.9659 0.032 Uiso 1 1 calc R
C6 C 0.8431(6) 0.3023(4) 1.0171(3) 0.0297(12) Uani 1 1 d .
H6A H 0.9220 0.2551 1.0509 0.036 Uiso 1 1 calc R
H6B H 0.7422 0.2914 1.0523 0.036 Uiso 1 1 calc R
C7 C 0.8665(7) 0.2681(4) 0.9306(4) 0.0365(13) Uani 1 1 d .
H7A H 0.9565 0.2911 0.8909 0.055 Uiso 1 1 calc GR
H7B H 0.7763 0.3020 0.9033 0.055 Uiso 1 1 calc GR
H7C H 0.8817 0.1891 0.9421 0.055 Uiso 1 1 calc GR
C8 C 0.6564(5) 0.8771(4) 0.9867(3) 0.0180(9) Uani 1 1 d .
H8A H 0.5548 0.8772 1.0253 0.022 Uiso 1 1 calc R
H8B H 0.6460 0.9413 0.9372 0.022 Uiso 1 1 calc R
C9 C 0.7681(5) 0.8854(4) 1.0390(3) 0.0203(10) Uani 1 1 d .
H9A H 0.8706 0.8830 1.0013 0.024 Uiso 1 1 calc R
H9B H 0.7756 0.8230 1.0901 0.024 Uiso 1 1 calc R
C10 C 0.7160(6) 0.9911(4) 1.0717(3) 0.0243(11) Uani 1 1 d .
H10A H 0.7106 1.0532 1.0203 0.029 Uiso 1 1 calc R
H10B H 0.6121 0.9940 1.1077 0.029 Uiso 1 1 calc R
C11 C 0.8221(6) 1.0019(4) 1.1264(4) 0.0311(12) Uani 1 1 d .
H11A H 0.9241 1.0025 1.0903 0.047 Uiso 1 1 calc GR
H11B H 0.8282 0.9405 1.1774 0.047 Uiso 1 1 calc GR
H11C H 0.7824 1.0697 1.1469 0.047 Uiso 1 1 calc GR
C12 C 1.0175(5) 0.6969(4) 0.7147(3) 0.0175(9) Uani 1 1 d .
C13 C 1.2064(5) 0.7626(4) 0.6127(3) 0.0186(10) Uani 1 1 d .
C14 C 1.0114(5) 0.7992(4) 0.7240(3) 0.0170(9) Uani 1 1 d .
C15 C 1.1975(6) 0.5725(4) 0.6194(3) 0.0246(11) Uani 1 1 d .
H15A H 1.2390 0.5856 0.5553 0.030 Uiso 1 1 calc R
H15B H 1.1130 0.5344 0.6311 0.030 Uiso 1 1 calc R
C16 C 1.3226(7) 0.5017(4) 0.6698(4) 0.0331(13) Uani 1 1 d .
H16A H 1.4051 0.5415 0.6588 0.040 Uiso 1 1 calc R
H16B H 1.2796 0.4892 0.7338 0.040 Uiso 1 1 calc R
C17 C 1.3905(8) 0.3934(5) 0.6453(5) 0.0492(17) Uani 1 1 d .
H17A H 1.4267 0.4057 0.5807 0.059 Uiso 1 1 calc R
H17B H 1.4804 0.3578 0.6738 0.059 Uiso 1 1 calc R
C18 C 1.2828(11) 0.3195(6) 0.6712(6) 0.076(3) Uani 1 1 d .
H18A H 1.2043 0.3470 0.6344 0.115 Uiso 1 1 calc GR
H18B H 1.2344 0.3155 0.7333 0.115 Uiso 1 1 calc GR
H18C H 1.3386 0.2471 0.6631 0.115 Uiso 1 1 calc GR
C19 C 1.1763(6) 0.9403(4) 0.6489(3) 0.0201(10) Uani 1 1 d .
H19A H 1.2892 0.9273 0.6350 0.024 Uiso 1 1 calc R
H19B H 1.1420 0.9649 0.7050 0.024 Uiso 1 1 calc R
C20 C 1.1124(6) 1.0300(4) 0.5760(3) 0.0210(10) Uani 1 1 d .
H20A H 0.9995 1.0474 0.5911 0.025 Uiso 1 1 calc R
H20B H 1.1421 1.0052 0.5199 0.025 Uiso 1 1 calc R
C21 C 1.1734(6) 1.1311(4) 0.5645(3) 0.0263(11) Uani 1 1 d .
H21A H 1.1592 1.1481 0.6228 0.032 Uiso 1 1 calc R
H21B H 1.2843 1.1164 0.5403 0.032 Uiso 1 1 calc R
C22 C 1.0940(7) 1.2287(4) 0.5032(3) 0.0337(13) Uani 1 1 d .
H22A H 1.1151 1.2147 0.4440 0.051 Uiso 1 1 calc GR
H22B H 1.1321 1.2927 0.5008 0.051 Uiso 1 1 calc GR
H22C H 0.9836 1.2418 0.5255 0.051 Uiso 1 1 calc GR
C23 C 0.7741(6) 0.4862(4) 0.7109(3) 0.0247(11) Uani 1 1 d .
H23A H 0.6750 0.4689 0.7440 0.030 Uiso 1 1 calc R
H23B H 0.8562 0.4286 0.7354 0.030 Uiso 1 1 calc R
C24 C 0.7880(7) 0.4859(4) 0.6148(3) 0.0347(13) Uani 1 1 d .
H24A H 0.8868 0.5015 0.5817 0.052 Uiso 1 1 calc GR
H24B H 0.7055 0.5415 0.5904 0.052 Uiso 1 1 calc GR
H24C H 0.7807 0.4146 0.6100 0.052 Uiso 1 1 calc GR
C25 C 0.6575(6) 0.6828(4) 0.7051(3) 0.0225(10) Uani 1 1 d .
H25A H 0.6369 0.6858 0.6466 0.027 Uiso 1 1 calc R
H25B H 0.6888 0.7507 0.7013 0.027 Uiso 1 1 calc R
C26 C 0.5094(6) 0.6781(4) 0.7730(4) 0.0311(12) Uani 1 1 d .
H26A H 0.4277 0.7378 0.7523 0.047 Uiso 1 1 calc GR
H26B H 0.5247 0.6847 0.8296 0.047 Uiso 1 1 calc GR
H26C H 0.4810 0.6088 0.7805 0.047 Uiso 1 1 calc GR
C27 C 0.7445(6) 1.0809(4) 0.7862(3) 0.0243(11) Uani 1 1 d .
H27A H 0.7913 1.0683 0.8386 0.029 Uiso 1 1 calc R
H27B H 0.6323 1.0956 0.8060 0.029 Uiso 1 1 calc R
C28 C 0.7873(7) 1.1802(4) 0.7210(3) 0.0322(13) Uani 1 1 d .
H28A H 0.7421 1.1935 0.6687 0.048 Uiso 1 1 calc GR
H28B H 0.8987 1.1686 0.7038 0.048 Uiso 1 1 calc GR
H28C H 0.7488 1.2430 0.7482 0.048 Uiso 1 1 calc GR
C29 C 0.7152(5) 0.9781(4) 0.6823(3) 0.0200(10) Uani 1 1 d .
H29A H 0.7685 0.9135 0.6578 0.024 Uiso 1 1 calc R
H29B H 0.7249 1.0430 0.6340 0.024 Uiso 1 1 calc R
C30 C 0.5480(6) 0.9749(5) 0.7130(4) 0.0345(13) Uani 1 1 d .
H30A H 0.5075 0.9657 0.6650 0.052 Uiso 1 1 calc GR
H30B H 0.4916 1.0429 0.7302 0.052 Uiso 1 1 calc GR
H30C H 0.5363 0.9140 0.7637 0.052 Uiso 1 1 calc GR

loop_
_atom_site_aniso_label
_atom_site_aniso_U_11
_atom_site_aniso_U_22
_atom_site_aniso_U_33
_atom_site_aniso_U_23
_atom_site_aniso_U_13
_atom_site_aniso_U_12
Se1 0.0294(3) 0.0288(3) 0.0179(2) -0.0039(2) 0.0021(2) -0.0121(2)
Se2 0.0233(3) 0.0314(3) 0.0207(3) -0.0026(2) 0.0022(2) -0.0020(2)
P1 0.0228(7) 0.0125(5) 0.0181(6) -0.0043(4) -0.0035(5) -0.0028(5)
P2 0.0202(6) 0.0132(5) 0.0151(5) -0.0037(4) -0.0032(5) -0.0044(5)
N1 0.021(2) 0.0110(18) 0.0190(18) 0.0006(14) -0.0057(16) -0.0050(15)
N2 0.018(2) 0.0144(18) 0.0149(17) -0.0024(14) -0.0024(15) -0.0067(15)
N3 0.023(2) 0.0160(19) 0.0150(18) -0.0049(15) -0.0024(16) 0.0002(16)
N4 0.017(2) 0.0164(19) 0.0176(18) -0.0017(15) -0.0034(15) -0.0050(16)
N5 0.029(2) 0.017(2) 0.022(2) -0.0073(16) -0.0072(17) -0.0059(17)
N6 0.027(2) 0.0165(19) 0.0165(18) -0.0036(15) -0.0066(16) -0.0037(17)
C1 0.016(2) 0.019(2) 0.014(2) -0.0028(17) -0.0037(17) -0.0038(18)
C2 0.022(3) 0.015(2) 0.019(2) -0.0025(17) -0.0075(19) -0.0065(19)
C3 0.020(2) 0.017(2) 0.013(2) -0.0030(17) -0.0052(18) -0.0030(18)
C4 0.023(3) 0.017(2) 0.023(2) -0.0040(19) -0.006(2) -0.006(2)
C5 0.029(3) 0.021(3) 0.030(3) -0.001(2) -0.014(2) -0.005(2)
C6 0.030(3) 0.022(3) 0.035(3) 0.003(2) -0.011(2) -0.005(2)
C7 0.033(3) 0.022(3) 0.057(4) -0.013(3) -0.022(3) 0.006(2)
C8 0.018(2) 0.019(2) 0.016(2) -0.0041(18) -0.0030(18) -0.0016(19)
C9 0.018(2) 0.025(2) 0.021(2) -0.0076(19) -0.0049(19) -0.007(2)
C10 0.025(3) 0.029(3) 0.023(2) -0.010(2) -0.007(2) -0.008(2)
C11 0.031(3) 0.033(3) 0.037(3) -0.016(2) -0.011(2) -0.008(2)
C12 0.018(2) 0.017(2) 0.017(2) -0.0048(18) -0.0060(18) -0.0002(19)
C13 0.018(2) 0.020(2) 0.017(2) -0.0050(18) -0.0070(18) 0.0018(19)
C14 0.018(2) 0.016(2) 0.015(2) -0.0023(17) -0.0039(18) -0.0002(18)
C15 0.029(3) 0.022(2) 0.022(2) -0.009(2) -0.002(2) -0.002(2)
C16 0.037(3) 0.025(3) 0.031(3) -0.008(2) -0.009(2) 0.009(2)
C17 0.050(4) 0.037(4) 0.057(4) -0.019(3) -0.018(3) 0.013(3)
C18 0.101(7) 0.048(5) 0.103(7) -0.038(5) -0.040(6) -0.014(5)
C19 0.019(2) 0.024(2) 0.020(2) -0.0024(19) -0.0056(19) -0.010(2)
C20 0.023(3) 0.021(2) 0.020(2) -0.0027(19) -0.0044(19) -0.007(2)
C21 0.030(3) 0.022(3) 0.028(3) -0.001(2) -0.007(2) -0.010(2)
C22 0.043(3) 0.024(3) 0.030(3) 0.001(2) -0.004(2) -0.010(2)
C23 0.035(3) 0.015(2) 0.026(3) -0.0056(19) -0.003(2) -0.009(2)
C24 0.055(4) 0.029(3) 0.027(3) -0.013(2) -0.005(3) -0.015(3)
C25 0.026(3) 0.020(2) 0.025(2) -0.0031(19) -0.010(2) -0.007(2)
C26 0.030(3) 0.028(3) 0.038(3) -0.007(2) -0.008(2) -0.009(2)
C27 0.032(3) 0.017(2) 0.023(2) -0.0057(19) -0.002(2) -0.006(2)
C28 0.049(4) 0.016(2) 0.028(3) -0.008(2) 0.002(2) -0.007(2)
C29 0.024(3) 0.017(2) 0.020(2) -0.0042(18) -0.0075(19) -0.0011(19)
C30 0.026(3) 0.039(3) 0.040(3) -0.010(3) -0.007(2) -0.007(2)

loop_
_atom_type_symbol
_atom_type_description
_atom_type_scat_dispersion_real
_atom_type_scat_dispersion_imag
_atom_type_scat_source
C C 0.0033 0.0016 'International Tables Vol C Tables 4.2.6.8 and 6.1.1.4'
H H 0.0000 0.0000 'International Tables Vol C Tables 4.2.6.8 and 6.1.1.4'
N N 0.0061 0.0033 'International Tables Vol C Tables 4.2.6.8 and 6.1.1.4'
P P 0.1023 0.0942 'International Tables Vol C Tables 4.2.6.8 and 6.1.1.4'
Se Se -0.0929 2.2259 'International Tables Vol C Tables 4.2.6.8 and 6.1.1.4'

loop_
_geom_angle_atom_site_label_1
_geom_angle_atom_site_label_2
_geom_angle_atom_site_label_3
_geom_angle
N5 P1 C1 104.3(2)
N5 P1 C12 106.4(2)
C1 P1 C12 94.5(2)
N6 P2 C3 111.2(2)
N6 P2 C14 104.23(19)
C14 P2 C3 95.4(2)
C1 N1 C4 125.2(4)
C2 N1 C1 110.3(4)
C2 N1 C4 124.5(4)
C2 N2 C3 111.1(4)
C2 N2 C8 123.2(4)
C3 N2 C8 125.7(4)
C12 N3 C15 125.0(4)
C13 N3 C12 111.1(4)
C13 N3 C15 123.7(4)
C13 N4 C14 110.2(4)
C13 N4 C19 122.6(4)
C14 N4 C19 127.1(4)
C23 N5 P1 117.4(3)
C25 N5 P1 124.9(3)
C25 N5 C23 116.3(4)
C27 N6 P2 117.4(3)
C29 N6 P2 125.2(3)
C29 N6 C27 116.5(4)
N1 C1 P1 120.4(3)
C3 C1 P1 133.0(3)
C3 C1 N1 106.7(4)
N1 C2 Se1 127.8(3)
N1 C2 N2 105.4(4)
N2 C2 Se1 126.7(3)
N2 C3 P2 120.3(3)
C1 C3 P2 130.7(3)
C1 C3 N2 106.5(4)
N1 C4 C5 112.3(4)
C4 C5 C6 111.2(4)
C7 C6 C5 113.4(4)
N2 C8 C9 112.2(4)
C8 C9 C10 110.7(4)
C11 C10 C9 112.7(4)
N3 C12 P1 120.4(3)
C14 C12 P1 132.9(3)
C14 C12 N3 106.2(4)
N3 C13 Se2 127.1(3)
N3 C13 N4 105.9(4)
N4 C13 Se2 126.9(4)
N4 C14 P2 120.6(3)
C12 C14 P2 132.1(4)
C12 C14 N4 106.7(4)
N3 C15 C16 110.5(4)
C17 C16 C15 114.1(5)
C18 C17 C16 113.9(6)
N4 C19 C20 113.6(4)
C19 C20 C21 110.1(4)
C22 C21 C20 112.3(4)
N5 C23 C24 113.2(4)
N5 C25 C26 114.6(4)
N6 C27 C28 114.8(4)
N6 C29 C30 114.1(4)

loop_
_geom_bond_atom_site_label_1
_geom_bond_atom_site_label_2
_geom_bond_distance
Se1 C2 1.835(5)
Se2 C13 1.845(5)
P1 N5 1.679(4)
P1 C1 1.815(4)
P1 C12 1.822(5)
P2 N6 1.677(4)
P2 C3 1.836(5)
P2 C14 1.809(4)
N1 C1 1.403(6)
N1 C2 1.354(6)
N1 C4 1.471(6)
N2 C2 1.367(6)
N2 C3 1.381(5)
N2 C8 1.471(5)
N3 C12 1.391(6)
N3 C13 1.351(6)
N3 C15 1.471(6)
N4 C13 1.359(6)
N4 C14 1.397(6)
N4 C19 1.471(6)
N5 C23 1.486(6)
N5 C25 1.461(6)
N6 C27 1.480(6)
N6 C29 1.472(6)
C1 C3 1.370(6)
C4 C5 1.523(7)
C5 C6 1.539(7)
C6 C7 1.520(7)
C8 C9 1.520(6)
C9 C10 1.531(6)
C10 C11 1.519(7)
C12 C14 1.375(6)
C15 C16 1.526(7)
C16 C17 1.509(7)
C17 C18 1.482(11)
C19 C20 1.523(6)
C20 C21 1.525(6)
C21 C22 1.520(7)
C23 C24 1.516(7)
C25 C26 1.531(7)
C27 C28 1.509(7)
C29 C30 1.511(7)
